data_7701565
loop_
_publ_author_name
'Urban, Mateusz'
'Durka, Krzysztof'
'G\'orka, Patrycja'
'Wiosna-Sa\/lyga, Gabriela'
'Nawara, Krzysztof'
'Jankowski, Piotr'
'Luli\'nski, Sergiusz'

_publ_section_title
;
 The effect of locking \p-conjugation in organoboron moieties in the
 structures of luminescent tetracoordinate boron complexes.
;
_journal_issue 24
_journal_name_full 'Dalton transactions (Cambridge, England : 2003)'
_journal_page_first 8642
_journal_page_last 8663
_journal_paper_doi 10.1039/c9dt01332f
_journal_volume 48
_journal_year 2019
_chemical_formula_moiety 'C21 H6 B F8 N O'
_chemical_formula_sum 'C21 H6 B F8 N O'
_chemical_formula_weight 451.08
_chemical_melting_point 278.0
_chemical_name_systematic (8?-oxyquinolinato)octafluoro-9-borafluorene
_space_group_crystal_system triclinic
_space_group_IT_number 2
_space_group_name_Hall '-P 1'
_space_group_name_H-M_alt 'P -1'
_atom_sites_solution_hydrogens geom
_audit_creation_method SHELXL-2013
_audit_update_record
;
2019-03-23 deposited with the CCDC.	2019-05-09 downloaded from the CCDC.
;
_cell_angle_alpha 81.488(3)
_cell_angle_beta 68.282(3)
_cell_angle_gamma 66.482(3)
_cell_formula_units_Z 2
_cell_length_a 8.8891(3)
_cell_length_b 9.5342(3)
_cell_length_c 11.7495(4)
_cell_measurement_reflns_used 12647
_cell_measurement_temperature 100(2)
_cell_measurement_theta_max 34.4010
_cell_measurement_theta_min 2.2800
_cell_volume 848.25(6)
_computing_cell_refinement
;
CrysAlisPro, Agilent Technologies,
Version 1.171.37.33 (release 27-03-2014 CrysAlis171 .NET)
(compiled Mar 27 2014,17:12:48)
;
_computing_data_collection
;
CrysAlisPro, Agilent Technologies,
Version 1.171.37.33 (release 27-03-2014 CrysAlis171 .NET)
(compiled Mar 27 2014,17:12:48)
;
_computing_data_reduction
;
CrysAlisPro, Agilent Technologies,
Version 1.171.37.33 (release 27-03-2014 CrysAlis171 .NET)
(compiled Mar 27 2014,17:12:48)
;
_diffrn_ambient_environment air
_diffrn_ambient_temperature 100(2)
_diffrn_detector 'CCD plate'
_diffrn_detector_area_resol_mean 5.2195
_diffrn_detector_type Atlas
_diffrn_measured_fraction_theta_full 0.999
_diffrn_measured_fraction_theta_max 0.962
_diffrn_measurement_device 'four-circle diffractometer'
_diffrn_measurement_device_type 'SuperNova, Dual, Cu at zero, Atlas'
_diffrn_radiation_monochromator mirror
_diffrn_radiation_probe x-ray
_diffrn_radiation_type 'Mo K\a'
_diffrn_radiation_wavelength 0.71073
_diffrn_reflns_av_R_equivalents 0.0392
_diffrn_reflns_av_unetI/netI 0.0307
_diffrn_reflns_Laue_measured_fraction_full 0.999
_diffrn_reflns_Laue_measured_fraction_max 0.962
_diffrn_reflns_limit_h_max 14
_diffrn_reflns_limit_h_min -14
_diffrn_reflns_limit_k_max 15
_diffrn_reflns_limit_k_min -15
_diffrn_reflns_limit_l_max 18
_diffrn_reflns_limit_l_min -18
_diffrn_reflns_number 34297
_diffrn_reflns_point_group_measured_fraction_full 0.999
_diffrn_reflns_point_group_measured_fraction_max 0.962
_diffrn_reflns_theta_full 25.242
_diffrn_reflns_theta_max 34.746
_diffrn_reflns_theta_min 1.866
_diffrn_source 'SuperNova (Mo) X-ray Source'
_exptl_absorpt_coefficient_mu 0.169
_exptl_absorpt_correction_T_max 1.00000
_exptl_absorpt_correction_T_min 0.80102
_exptl_absorpt_correction_type multi-scan
_exptl_absorpt_process_details
;
CrysAlisPro, Agilent Technologies,
Version 1.171.37.33 (release 27-03-2014 CrysAlis171 .NET)
(compiled Mar 27 2014,17:12:48)
Empirical absorption correction using spherical harmonics,
 implemented in SCALE3 ABSPACK scaling algorithm.
;
_exptl_crystal_colour yellow
_exptl_crystal_density_diffrn 1.766
_exptl_crystal_description block
_exptl_crystal_F_000 448
_exptl_crystal_preparation Luminescent
_exptl_crystal_recrystallization_method 'Re-crystallisation from solvent: CHCl3'
_exptl_crystal_size_max 0.05
_exptl_crystal_size_mid 0.04
_exptl_crystal_size_min 0.04
_refine_diff_density_max 0.511
_refine_diff_density_min -0.256
_refine_diff_density_rms 0.071
_refine_ls_extinction_method none
_refine_ls_goodness_of_fit_ref 1.033
_refine_ls_hydrogen_treatment constr
_refine_ls_matrix_type full
_refine_ls_number_parameters 289
_refine_ls_number_reflns 7052
_refine_ls_number_restraints 0
_refine_ls_restrained_S_all 1.033
_refine_ls_R_factor_all 0.0628
_refine_ls_R_factor_gt 0.0457
_refine_ls_shift/su_max 0.000
_refine_ls_shift/su_mean 0.000
_refine_ls_structure_factor_coef Fsqd
_refine_ls_weighting_details 'w=1/[\s^2^(Fo^2^)+(0.0699P)^2^+0.3058P] where P=(Fo^2^+2Fc^2^)/3'
_refine_ls_weighting_scheme calc
_refine_ls_wR_factor_gt 0.1236
_refine_ls_wR_factor_ref 0.1372
_reflns_Friedel_coverage 0.000
_reflns_number_gt 5510
_reflns_number_total 7052
_reflns_threshold_expression 'I > 2\s(I)'
_cod_data_source_file c9dt01332f2.cif
_cod_data_source_block 2
_cod_original_cell_volume 848.25(5)
_cod_database_code 7701565
_shelx_space_group_comment
;
The symmetry employed for this shelxl refinement is uniquely defined
by the following loop, which should always be used as a source of
symmetry information in preference to the above space-group names.
They are only intended as comments.
;
_shelxl_version_number 2013-4

loop_
_space_group_symop_operation_xyz
'x, y, z'
'-x, -y, -z'

loop_
_atom_site_label
_atom_site_type_symbol
_atom_site_fract_x
_atom_site_fract_y
_atom_site_fract_z
_atom_site_U_iso_or_equiv
_atom_site_adp_type
_atom_site_occupancy
_atom_site_site_symmetry_order
_atom_site_calc_flag
_atom_site_refinement_flags_posn
_atom_site_refinement_flags_adp
F6 F 0.19882(10) 0.28452(9) 0.27151(7) 0.02248(15) Uani 1 1 d . .
F5 F -0.02886(10) 0.20025(9) 0.23143(6) 0.02135(15) Uani 1 1 d . .
F4 F -0.23427(10) 0.14812(9) 0.14985(7) 0.02226(15) Uani 1 1 d . .
F3 F -0.37986(10) 0.07506(9) 0.01904(8) 0.02521(17) Uani 1 1 d . .
F1 F -0.00218(11) 0.19607(10) -0.34912(7) 0.02572(17) Uani 1 1 d . .
F8 F 0.40759(11) 0.41885(10) -0.14184(7) 0.02589(17) Uani 1 1 d . .
F7 F 0.40897(11) 0.40315(10) 0.09026(7) 0.02603(17) Uani 1 1 d . .
O1 O 0.10938(11) 0.45132(10) -0.27438(8) 0.02031(17) Uani 1 1 d . .
N1 N 0.34956(12) 0.21106(11) -0.31332(8) 0.01516(16) Uani 1 1 d . .
F2 F -0.26896(11) 0.09757(11) -0.22883(8) 0.02971(19) Uani 1 1 d . .
C1 C -0.03414(14) 0.21406(12) -0.03182(10) 0.01536(18) Uani 1 1 d . .
C7 C 0.07125(14) 0.26057(12) 0.01706(10) 0.01491(18) Uani 1 1 d . .
C10 C 0.29983(15) 0.35708(13) 0.06576(11) 0.0178(2) Uani 1 1 d . .
C9 C 0.19182(15) 0.29766(13) 0.15832(10) 0.01706(19) Uani 1 1 d . .
C2 C 0.02332(14) 0.22638(13) -0.16142(10) 0.01633(19) Uani 1 1 d . .
C16 C 0.50477(15) 0.26542(13) -0.52462(10) 0.01724(19) Uani 1 1 d . .
C15 C 0.64033(15) 0.12136(14) -0.52644(11) 0.0189(2) Uani 1 1 d . .
H15 H 0.7415 0.0890 -0.5977 0.023 Uiso 1 1 calc R U
C12 C 0.18732(14) 0.31571(12) -0.07926(10) 0.01583(19) Uani 1 1 d . .
C21 C 0.36360(14) 0.30301(13) -0.41378(10) 0.01568(18) Uani 1 1 d . .
C5 C -0.24903(15) 0.12530(13) -0.03972(11) 0.0193(2) Uani 1 1 d . .
C4 C -0.19259(16) 0.13644(14) -0.16571(12) 0.0209(2) Uani 1 1 d . .
C8 C 0.07560(14) 0.25239(13) 0.13470(10) 0.01596(19) Uani 1 1 d . .
C13 C 0.47660(15) 0.07476(13) -0.31718(10) 0.01711(19) Uani 1 1 d . .
H13 H 0.4673 0.0091 -0.2479 0.021 Uiso 1 1 calc R U
C11 C 0.29624(15) 0.36444(13) -0.05234(10) 0.0177(2) Uani 1 1 d . .
C3 C -0.05603(15) 0.18707(14) -0.22508(11) 0.0191(2) Uani 1 1 d . .
C6 C -0.17073(14) 0.16401(13) 0.02728(10) 0.01706(19) Uani 1 1 d . .
C20 C 0.21965(15) 0.44268(13) -0.39080(10) 0.0180(2) Uani 1 1 d . .
C14 C 0.62493(15) 0.02810(13) -0.42420(11) 0.0184(2) Uani 1 1 d . .
H14 H 0.7156 -0.0688 -0.4261 0.022 Uiso 1 1 calc R U
C17 C 0.49417(17) 0.37698(15) -0.61901(11) 0.0233(2) Uani 1 1 d . .
H17 H 0.5854 0.3589 -0.6963 0.028 Uiso 1 1 calc R U
C19 C 0.20972(17) 0.54866(14) -0.48314(11) 0.0229(2) Uani 1 1 d . .
H19 H 0.1128 0.6431 -0.4714 0.027 Uiso 1 1 calc R U
C18 C 0.34991(18) 0.51193(15) -0.59710(11) 0.0250(2) Uani 1 1 d . .
H18 H 0.3438 0.5844 -0.6617 0.030 Uiso 1 1 calc R U
B1 B 0.16773(16) 0.30432(15) -0.20852(11) 0.0169(2) Uani 1 1 d . .

loop_
_atom_site_aniso_label
_atom_site_aniso_U_11
_atom_site_aniso_U_22
_atom_site_aniso_U_33
_atom_site_aniso_U_23
_atom_site_aniso_U_13
_atom_site_aniso_U_12
F6 0.0264(4) 0.0275(4) 0.0147(3) 0.0009(3) -0.0103(3) -0.0086(3)
F5 0.0245(3) 0.0278(4) 0.0118(3) 0.0032(3) -0.0025(3) -0.0142(3)
F4 0.0215(3) 0.0280(4) 0.0152(3) -0.0001(3) -0.0004(3) -0.0125(3)
F3 0.0172(3) 0.0276(4) 0.0318(4) -0.0013(3) -0.0060(3) -0.0110(3)
F1 0.0272(4) 0.0339(4) 0.0156(3) -0.0016(3) -0.0093(3) -0.0087(3)
F8 0.0276(4) 0.0353(4) 0.0180(3) 0.0024(3) -0.0018(3) -0.0213(3)
F7 0.0255(4) 0.0360(4) 0.0242(4) -0.0020(3) -0.0090(3) -0.0179(3)
O1 0.0211(4) 0.0188(4) 0.0120(3) 0.0010(3) -0.0013(3) -0.0029(3)
N1 0.0156(4) 0.0174(4) 0.0114(4) -0.0002(3) -0.0038(3) -0.0057(3)
F2 0.0270(4) 0.0386(5) 0.0324(4) -0.0041(4) -0.0172(3) -0.0132(3)
C1 0.0146(4) 0.0163(4) 0.0139(4) -0.0006(3) -0.0040(3) -0.0052(3)
C7 0.0157(4) 0.0163(4) 0.0113(4) -0.0001(3) -0.0036(3) -0.0055(4)
C10 0.0178(5) 0.0198(5) 0.0169(5) -0.0015(4) -0.0056(4) -0.0080(4)
C9 0.0181(5) 0.0192(5) 0.0122(4) -0.0006(4) -0.0052(4) -0.0053(4)
C2 0.0156(4) 0.0179(4) 0.0136(4) -0.0012(3) -0.0045(4) -0.0044(4)
C16 0.0180(5) 0.0196(5) 0.0124(4) -0.0017(4) -0.0028(4) -0.0069(4)
C15 0.0170(5) 0.0216(5) 0.0158(5) -0.0031(4) -0.0025(4) -0.0066(4)
C12 0.0160(4) 0.0166(4) 0.0131(4) 0.0001(3) -0.0033(4) -0.0061(4)
C21 0.0176(4) 0.0177(4) 0.0106(4) 0.0001(3) -0.0033(3) -0.0070(4)
C5 0.0141(4) 0.0199(5) 0.0226(5) -0.0014(4) -0.0048(4) -0.0059(4)
C4 0.0177(5) 0.0235(5) 0.0231(5) -0.0030(4) -0.0102(4) -0.0053(4)
C8 0.0167(4) 0.0176(4) 0.0109(4) 0.0000(3) -0.0021(3) -0.0061(4)
C13 0.0170(4) 0.0183(5) 0.0152(5) 0.0005(4) -0.0054(4) -0.0060(4)
C11 0.0176(5) 0.0210(5) 0.0130(4) 0.0003(4) -0.0013(4) -0.0095(4)
C3 0.0182(5) 0.0221(5) 0.0148(5) -0.0011(4) -0.0068(4) -0.0041(4)
C6 0.0150(4) 0.0180(5) 0.0154(5) -0.0008(4) -0.0028(4) -0.0054(4)
C20 0.0189(5) 0.0186(5) 0.0122(4) 0.0004(4) -0.0030(4) -0.0052(4)
C14 0.0163(4) 0.0201(5) 0.0168(5) -0.0024(4) -0.0051(4) -0.0045(4)
C17 0.0250(6) 0.0246(5) 0.0128(5) 0.0011(4) -0.0011(4) -0.0074(5)
C19 0.0249(5) 0.0207(5) 0.0152(5) 0.0025(4) -0.0038(4) -0.0043(4)
C18 0.0285(6) 0.0247(6) 0.0143(5) 0.0040(4) -0.0033(4) -0.0074(5)
B1 0.0164(5) 0.0183(5) 0.0120(5) 0.0002(4) -0.0023(4) -0.0049(4)

loop_
_atom_type_symbol
_atom_type_description
_atom_type_scat_dispersion_real
_atom_type_scat_dispersion_imag
_atom_type_scat_source
C C 0.0033 0.0016 'International Tables Vol C Tables 4.2.6.8 and 6.1.1.4'
H H 0.0000 0.0000 'International Tables Vol C Tables 4.2.6.8 and 6.1.1.4'
B B 0.0013 0.0007 'International Tables Vol C Tables 4.2.6.8 and 6.1.1.4'
N N 0.0061 0.0033 'International Tables Vol C Tables 4.2.6.8 and 6.1.1.4'
O O 0.0106 0.0060 'International Tables Vol C Tables 4.2.6.8 and 6.1.1.4'
F F 0.0171 0.0103 'International Tables Vol C Tables 4.2.6.8 and 6.1.1.4'

loop_
_geom_angle_atom_site_label_1
_geom_angle_atom_site_label_2
_geom_angle_atom_site_label_3
_geom_angle
C20 O1 B1 110.59(9)
C13 N1 C21 119.38(10)
C13 N1 B1 134.00(9)
C21 N1 B1 106.61(9)
C6 C1 C2 118.95(10)
C6 C1 C7 131.11(10)
C2 C1 C7 109.94(9)
C8 C7 C12 119.10(10)
C8 C7 C1 130.72(10)
C12 C7 C1 110.13(9)
F7 C10 C9 119.79(10)
F7 C10 C11 121.20(10)
C9 C10 C11 118.99(10)
F6 C9 C10 119.57(10)
F6 C9 C8 120.06(10)
C10 C9 C8 120.37(10)
C3 C2 C1 119.31(10)
C3 C2 B1 130.21(10)
C1 C2 B1 110.18(9)
C21 C16 C15 115.23(10)
C21 C16 C17 116.04(11)
C15 C16 C17 128.73(11)
C14 C15 C16 119.80(10)
C14 C15 H15 120.1
C16 C15 H15 120.1
C11 C12 C7 118.92(10)
C11 C12 B1 130.80(10)
C7 C12 B1 110.26(9)
N1 C21 C20 110.89(9)
N1 C21 C16 124.69(10)
C20 C21 C16 124.40(10)
F3 C5 C4 119.75(11)
F3 C5 C6 119.63(11)
C4 C5 C6 120.62(11)
F2 C4 C5 119.75(11)
F2 C4 C3 121.24(11)
C5 C4 C3 119.01(11)
F5 C8 C7 123.09(10)
F5 C8 C9 116.31(9)
C7 C8 C9 120.60(10)
N1 C13 C14 119.94(10)
N1 C13 H13 120.0
C14 C13 H13 120.0
F8 C11 C12 120.46(10)
F8 C11 C10 117.59(10)
C12 C11 C10 121.93(10)
F1 C3 C2 120.48(11)
F1 C3 C4 117.86(10)
C2 C3 C4 121.66(11)
F4 C6 C1 123.40(10)
F4 C6 C5 116.15(10)
C1 C6 C5 120.45(10)
O1 C20 C19 129.37(11)
O1 C20 C21 111.63(10)
C19 C20 C21 118.99(11)
C15 C14 C13 120.95(11)
C15 C14 H14 119.5
C13 C14 H14 119.5
C18 C17 C16 119.26(11)
C18 C17 H17 120.4
C16 C17 H17 120.4
C20 C19 C18 117.57(11)
C20 C19 H19 121.2
C18 C19 H19 121.2
C17 C18 C19 123.68(11)
C17 C18 H18 118.2
C19 C18 H18 118.2
O1 B1 C12 116.54(10)
O1 B1 N1 100.09(8)
C12 B1 N1 114.09(9)
O1 B1 C2 112.04(10)
C12 B1 C2 99.13(9)
N1 B1 C2 115.79(9)

loop_
_geom_bond_atom_site_label_1
_geom_bond_atom_site_label_2
_geom_bond_distance
F6 C9 1.3394(13)
F5 C8 1.3495(12)
F4 C6 1.3482(13)
F3 C5 1.3457(13)
F1 C3 1.3564(14)
F8 C11 1.3537(13)
F7 C10 1.3420(13)
O1 C20 1.3473(14)
O1 B1 1.4927(15)
N1 C13 1.3321(14)
N1 C21 1.3599(14)
N1 B1 1.6197(16)
F2 C4 1.3427(14)
C1 C6 1.3873(15)
C1 C2 1.4187(15)
C1 C7 1.4863(15)
C7 C8 1.3868(15)
C7 C12 1.4193(15)
C10 C9 1.3800(16)
C10 C11 1.3905(16)
C9 C8 1.3907(16)
C2 C3 1.3718(16)
C2 B1 1.6187(17)
C16 C21 1.4032(15)
C16 C15 1.4170(16)
C16 C17 1.4207(17)
C15 C14 1.3826(17)
C15 H15 0.9500
C12 C11 1.3720(15)
C12 B1 1.6150(17)
C21 C20 1.4051(16)
C5 C4 1.3786(18)
C5 C6 1.3917(16)
C4 C3 1.3909(18)
C13 C14 1.4100(16)
C13 H13 0.9500
C20 C19 1.3715(16)
C14 H14 0.9500
C17 C18 1.3795(18)
C17 H17 0.9500
C19 C18 1.4227(17)
C19 H19 0.9500
C18 H18 0.9500

loop_
_geom_torsion_atom_site_label_1
_geom_torsion_atom_site_label_2
_geom_torsion_atom_site_label_3
_geom_torsion_atom_site_label_4
_geom_torsion
C6 C1 C7 C8 7.6(2)
C2 C1 C7 C8 -172.39(11)
C6 C1 C7 C12 -175.01(11)
C2 C1 C7 C12 4.99(13)
F7 C10 C9 F6 -0.95(17)
C11 C10 C9 F6 177.46(10)
F7 C10 C9 C8 178.69(10)
C11 C10 C9 C8 -2.90(17)
C6 C1 C2 C3 -0.69(16)
C7 C1 C2 C3 179.31(10)
C6 C1 C2 B1 173.68(10)
C7 C1 C2 B1 -6.32(12)
C21 C16 C15 C14 1.44(16)
C17 C16 C15 C14 -179.55(12)
C8 C7 C12 C11 -2.28(16)
C1 C7 C12 C11 179.98(10)
C8 C7 C12 B1 176.22(10)
C1 C7 C12 B1 -1.51(12)
C13 N1 C21 C20 -178.47(10)
B1 N1 C21 C20 0.42(12)
C13 N1 C21 C16 0.04(17)
B1 N1 C21 C16 178.94(10)
C15 C16 C21 N1 -1.22(17)
C17 C16 C21 N1 179.65(11)
C15 C16 C21 C20 177.10(11)
C17 C16 C21 C20 -2.03(17)
F3 C5 C4 F2 0.23(18)
C6 C5 C4 F2 179.54(11)
F3 C5 C4 C3 -179.34(10)
C6 C5 C4 C3 -0.02(18)
C12 C7 C8 F5 -179.42(10)
C1 C7 C8 F5 -2.22(19)
C12 C7 C8 C9 0.07(17)
C1 C7 C8 C9 177.26(11)
F6 C9 C8 F5 1.72(16)
C10 C9 C8 F5 -177.93(10)
F6 C9 C8 C7 -177.80(10)
C10 C9 C8 C7 2.56(17)
C21 N1 C13 C14 0.90(16)
B1 N1 C13 C14 -177.63(11)
C7 C12 C11 F8 -179.47(10)
B1 C12 C11 F8 2.38(19)
C7 C12 C11 C10 1.95(17)
B1 C12 C11 C10 -176.19(11)
F7 C10 C11 F8 0.41(17)
C9 C10 C11 F8 -177.98(10)
F7 C10 C11 C12 179.02(11)
C9 C10 C11 C12 0.63(18)
C1 C2 C3 F1 -179.21(10)
B1 C2 C3 F1 7.71(19)
C1 C2 C3 C4 0.50(18)
B1 C2 C3 C4 -172.58(11)
F2 C4 C3 F1 0.02(18)
C5 C4 C3 F1 179.58(10)
F2 C4 C3 C2 -179.70(11)
C5 C4 C3 C2 -0.14(19)
C2 C1 C6 F4 179.81(10)
C7 C1 C6 F4 -0.20(19)
C2 C1 C6 C5 0.54(17)
C7 C1 C6 C5 -179.46(11)
F3 C5 C6 F4 -0.18(16)
C4 C5 C6 F4 -179.50(10)
F3 C5 C6 C1 179.13(10)
C4 C5 C6 C1 -0.18(18)
B1 O1 C20 C19 176.68(13)
B1 O1 C20 C21 -4.38(14)
N1 C21 C20 O1 2.42(14)
C16 C21 C20 O1 -176.10(10)
N1 C21 C20 C19 -178.52(11)
C16 C21 C20 C19 2.96(18)
C16 C15 C14 C13 -0.61(17)
N1 C13 C14 C15 -0.62(17)
C21 C16 C17 C18 -0.07(18)
C15 C16 C17 C18 -179.07(13)
O1 C20 C19 C18 177.22(12)
C21 C20 C19 C18 -1.66(19)
C16 C17 C18 C19 1.2(2)
C20 C19 C18 C17 -0.4(2)
C20 O1 B1 C12 127.71(11)
C20 O1 B1 N1 4.19(12)
C20 O1 B1 C2 -119.10(10)
C11 C12 B1 O1 -63.37(16)
C7 C12 B1 O1 118.36(11)
C11 C12 B1 N1 52.60(16)
C7 C12 B1 N1 -125.67(10)
C11 C12 B1 C2 176.29(12)
C7 C12 B1 C2 -1.98(12)
C13 N1 B1 O1 175.96(11)
C21 N1 B1 O1 -2.70(11)
C13 N1 B1 C12 50.74(16)
C21 N1 B1 C12 -127.92(10)
C13 N1 B1 C2 -63.42(16)
C21 N1 B1 C2 117.92(10)
C3 C2 B1 O1 54.97(16)
C1 C2 B1 O1 -118.60(10)
C3 C2 B1 C12 178.57(12)
C1 C2 B1 C12 5.00(12)
C3 C2 B1 N1 -58.96(16)
C1 C2 B1 N1 127.47(10)
